data_4502886
loop_
_publ_author_name
'Gao, Qian'
'Xie, Ya-Bo'
'Li, Jian-Rong'
'Yuan, Da-Qiang'
'Yakovenko, Audrey A.'
'Sun, Ji-Hong'
'Zhou, Hong-Cai'

_publ_section_title
;
 Tuning the Formations of Metal--Organic Frameworks by Modification of
 Ratio of Reactant, Acidity of Reaction System, and Use of a Secondary
 Ligand
;
_journal_issue 1
_journal_name_full 'Crystal Growth &amp; Design'
_journal_page_first 281
_journal_paper_doi 10.1021/cg201059d
_journal_volume 12
_journal_year 2012
_chemical_formula_sum 'C48 H52 N4 O12 Zn2'
_chemical_formula_weight 1007.68
_chemical_name_systematic
; 
 ? 
;
_space_group_IT_number 14
_symmetry_space_group_name_Hall '-P 2yn'
_symmetry_space_group_name_H-M 'P 1 21/n 1'
_atom_sites_solution_hydrogens geom
_atom_sites_solution_primary direct
_atom_sites_solution_secondary difmap
_audit_creation_method SHELXL-97
_cell_angle_alpha 90.00
_cell_angle_beta 90.00
_cell_angle_gamma 90.00
_cell_formula_units_Z 4
_cell_length_a 15.2766(11)
_cell_length_b 19.7010(14)
_cell_length_c 15.5903(11)
_cell_measurement_temperature 104(2)
_cell_volume 4692.1(6)
_computing_structure_refinement 'SHELXL-97 (Sheldrick, 1997)'
_computing_structure_solution 'SHELXS-97 (Sheldrick, 1990)'
_diffrn_ambient_temperature 104(2)
_diffrn_measured_fraction_theta_full 0.987
_diffrn_measured_fraction_theta_max 0.987
_diffrn_radiation_monochromator graphite
_diffrn_radiation_source 'fine-focus sealed tube'
_diffrn_radiation_type MoK\a
_diffrn_radiation_wavelength 0.71073
_diffrn_reflns_av_R_equivalents 0.0654
_diffrn_reflns_av_sigmaI/netI 0.0497
_diffrn_reflns_limit_h_max 18
_diffrn_reflns_limit_h_min -18
_diffrn_reflns_limit_k_max 23
_diffrn_reflns_limit_k_min -23
_diffrn_reflns_limit_l_max 18
_diffrn_reflns_limit_l_min -18
_diffrn_reflns_number 45850
_diffrn_reflns_theta_full 25.50
_diffrn_reflns_theta_max 25.50
_diffrn_reflns_theta_min 2.07
_exptl_absorpt_coefficient_mu 1.089
_exptl_absorpt_correction_T_max 0.8036
_exptl_absorpt_correction_T_min 0.7878
_exptl_crystal_density_diffrn 1.426
_exptl_crystal_density_method 'not measured'
_exptl_crystal_F_000 2096
_exptl_crystal_size_max 0.23
_exptl_crystal_size_mid 0.22
_exptl_crystal_size_min 0.21
_refine_diff_density_max 3.889
_refine_diff_density_min -1.991
_refine_diff_density_rms 0.143
_refine_ls_extinction_method none
_refine_ls_goodness_of_fit_ref 1.043
_refine_ls_hydrogen_treatment mixed
_refine_ls_matrix_type full
_refine_ls_number_parameters 607
_refine_ls_number_reflns 8645
_refine_ls_number_restraints 0
_refine_ls_restrained_S_all 1.043
_refine_ls_R_factor_all 0.1019
_refine_ls_R_factor_gt 0.0848
_refine_ls_shift/su_max 0.000
_refine_ls_shift/su_mean 0.000
_refine_ls_structure_factor_coef Fsqd
_refine_ls_weighting_details 'calc w=1/[\s^2^(Fo^2^)+(0.0478P)^2^+82.4185P] where P=(Fo^2^+2Fc^2^)/3'
_refine_ls_weighting_scheme calc
_refine_ls_wR_factor_gt 0.2133
_refine_ls_wR_factor_ref 0.2184
_reflns_number_gt 6453
_reflns_number_total 8645
_reflns_threshold_expression >2sigma(I)
_cod_data_source_file cg201059d_si_001.cif
_cod_data_source_block PCN-132
_cod_database_code 4502886

loop_
_symmetry_equiv_pos_as_xyz
'x, y, z'
'-x+1/2, y+1/2, -z+1/2'
'-x, -y, -z'
'x-1/2, -y-1/2, z-1/2'

loop_
_atom_site_label
_atom_site_type_symbol
_atom_site_fract_x
_atom_site_fract_y
_atom_site_fract_z
_atom_site_U_iso_or_equiv
_atom_site_adp_type
_atom_site_occupancy
_atom_site_symmetry_multiplicity
_atom_site_calc_flag
_atom_site_refinement_flags
Zn1 Zn -0.36593(5) 0.32452(4) 0.88092(5) 0.0099(2) Uani 1 1 d .
Zn2 Zn -0.37086(5) 0.17338(4) 0.87814(5) 0.0102(2) Uani 1 1 d .
C31 C -0.1976(4) 0.2096(4) 1.1416(4) 0.0146(14) Uani 1 1 d .
C4 C -0.2876(4) 0.3037(4) 0.5961(5) 0.0182(15) Uani 1 1 d .
H4 H -0.3311 0.3043 0.6397 0.022 Uiso 1 1 calc R
C24 C -0.0352(4) 0.2777(4) 1.1110(4) 0.0130(14) Uani 1 1 d .
C8 C -0.1390(4) 0.2752(4) 0.5466(4) 0.0144(14) Uani 1 1 d .
C11 C 0.0517(4) 0.1962(4) 0.6634(5) 0.0171(15) Uani 1 1 d .
H11 H 0.0956 0.1967 0.6202 0.020 Uiso 1 1 calc R
C10 C -0.0341(4) 0.2218(4) 0.6449(4) 0.0133(14) Uani 1 1 d .
C15 C -0.0988(4) 0.2218(4) 0.7116(4) 0.0137(14) Uani 1 1 d .
C20 C -0.0849(5) 0.3078(4) 0.9658(5) 0.0198(16) Uani 1 1 d .
H20 H -0.1289 0.3084 0.9227 0.024 Uiso 1 1 calc R
C14 C -0.0762(5) 0.1926(4) 0.7923(4) 0.0180(15) Uani 1 1 d .
H14 H -0.1193 0.1906 0.8362 0.022 Uiso 1 1 calc R
C30 C -0.2784(5) 0.1766(4) 1.1612(4) 0.0198(16) Uani 1 1 d .
H30 H -0.3234 0.1747 1.1191 0.024 Uiso 1 1 calc R
C5 C -0.3064(5) 0.3294(4) 0.5180(5) 0.0254(18) Uani 1 1 d .
H5 H -0.3619 0.3498 0.5084 0.030 Uiso 1 1 calc R
C3 C -0.2033(4) 0.2755(3) 0.6144(4) 0.0125(13) Uani 1 1 d .
O10 O -0.3768(3) 0.0729(3) 0.8771(3) 0.0206(11) Uani 1 1 d .
C19 C -0.1017(4) 0.2752(4) 1.0469(4) 0.0143(14) Uani 1 1 d .
C7 C -0.1631(5) 0.3010(4) 0.4646(5) 0.0186(15) Uani 1 1 d .
H7 H -0.1217 0.3005 0.4191 0.022 Uiso 1 1 calc R
C26 C -0.1300(4) 0.2107(4) 1.2062(4) 0.0129(14) Uani 1 1 d .
C23 C 0.0456(5) 0.3101(4) 1.0927(5) 0.0178(15) Uani 1 1 d .
H23 H 0.0900 0.3115 1.1354 0.021 Uiso 1 1 calc R
C27 C -0.1479(5) 0.1792(4) 1.2879(4) 0.0183(15) Uani 1 1 d .
H27 H -0.1046 0.1802 1.3316 0.022 Uiso 1 1 calc R
C6 C -0.2453(5) 0.3265(4) 0.4507(5) 0.0270(18) Uani 1 1 d .
H6 H -0.2611 0.3423 0.3952 0.032 Uiso 1 1 calc R
C28 C -0.2248(5) 0.1484(4) 1.3031(5) 0.0265(18) Uani 1 1 d .
H28 H -0.2346 0.1269 1.3567 0.032 Uiso 1 1 calc R
C33 C -0.3199(5) 0.4712(4) 0.8928(5) 0.0236(17) Uani 1 1 d .
C12 C 0.0706(5) 0.1711(4) 0.7428(4) 0.0197(16) Uani 1 1 d .
H12 H 0.1281 0.1557 0.7552 0.024 Uiso 1 1 calc R
C29 C -0.2917(5) 0.1477(5) 1.2396(5) 0.0288(19) Uani 1 1 d .
H29 H -0.3464 0.1269 1.2520 0.035 Uiso 1 1 calc R
C18 C -0.1806(4) 0.2428(3) 1.0633(4) 0.0136(14) Uani 1 1 d .
C25 C -0.0503(4) 0.2454(3) 1.1908(4) 0.0124(13) Uani 1 1 d .
C21 C -0.0058(5) 0.3376(4) 0.9509(5) 0.0237(17) Uani 1 1 d .
H21 H 0.0053 0.3577 0.8967 0.028 Uiso 1 1 calc R
N3 N -0.4245(5) -0.0328(4) 0.8539(5) 0.0331(17) Uani 1 1 d .
C13 C 0.0041(5) 0.1679(4) 0.8081(5) 0.0226(17) Uani 1 1 d .
H13 H 0.0171 0.1483 0.8623 0.027 Uiso 1 1 calc R
C9 C -0.0547(4) 0.2480(3) 0.5646(4) 0.0124(13) Uani 1 1 d .
C1 C -0.2497(4) 0.2485(4) 0.7650(4) 0.0115(13) Uani 1 1 d .
C22 C 0.0603(5) 0.3392(4) 1.0152(5) 0.0255(18) Uani 1 1 d .
H22 H 0.1147 0.3606 1.0037 0.031 Uiso 1 1 calc R
C2 C -0.1806(4) 0.2485(4) 0.6949(4) 0.0141(14) Uani 1 1 d .
C17 C -0.2515(4) 0.2433(4) 0.9952(4) 0.0133(14) Uani 1 1 d .
C42 C -0.4390(5) 0.0316(4) 0.8755(5) 0.0232(17) Uani 1 1 d .
C32 C 0.0172(4) 0.2486(4) 1.2597(4) 0.0126(13) Uani 1 1 d .
C16 C 0.0128(4) 0.2482(4) 0.4945(4) 0.0143(14) Uani 1 1 d .
N1 N -0.3486(5) 0.5348(3) 0.9041(5) 0.0290(16) Uani 1 1 d .
C35 C -0.4416(7) 0.5477(5) 0.9009(7) 0.048(3) Uani 1 1 d .
H35A H -0.4538 0.5826 0.8577 0.072 Uiso 1 1 calc R
H35B H -0.4617 0.5636 0.9572 0.072 Uiso 1 1 calc R
H35C H -0.4725 0.5058 0.8858 0.072 Uiso 1 1 calc R
C43 C -0.3332(7) -0.0556(5) 0.8402(7) 0.046(3) Uani 1 1 d .
H43A H -0.2982 -0.0176 0.8185 0.069 Uiso 1 1 calc R
H43B H -0.3325 -0.0927 0.7984 0.069 Uiso 1 1 calc R
H43C H -0.3086 -0.0714 0.8947 0.069 Uiso 1 1 calc R
C44 C -0.4902(7) -0.0863(5) 0.8551(7) 0.051(3) Uani 1 1 d .
H44A H -0.4953 -0.1047 0.9133 0.076 Uiso 1 1 calc R
H44B H -0.4728 -0.1226 0.8156 0.076 Uiso 1 1 calc R
H44C H -0.5468 -0.0677 0.8372 0.076 Uiso 1 1 calc R
C36 C -0.2918(8) 0.5925(5) 0.9143(8) 0.058(3) Uani 1 1 d .
H36A H -0.2467 0.5820 0.9569 0.087 Uiso 1 1 calc R
H36B H -0.3261 0.6316 0.9336 0.087 Uiso 1 1 calc R
H36C H -0.2640 0.6031 0.8593 0.087 Uiso 1 1 calc R
N2 N -0.5757(5) 0.4564(4) 0.6053(5) 0.0393(19) Uani 1 1 d .
C37 C -0.5493(7) 0.4085(5) 0.5379(7) 0.046(3) Uani 1 1 d .
H37A H -0.5991 0.3995 0.4999 0.068 Uiso 1 1 calc R
H37B H -0.5299 0.3659 0.5643 0.068 Uiso 1 1 calc R
H37C H -0.5011 0.4280 0.5045 0.068 Uiso 1 1 calc R
O11 O -0.6651(4) 0.5362(3) 0.6570(4) 0.0391(16) Uani 1 1 d .
C38 C -0.5131(7) 0.4663(6) 0.6756(7) 0.052(3) Uani 1 1 d .
H38A H -0.4641 0.4942 0.6555 0.078 Uiso 1 1 calc R
H38B H -0.4911 0.4221 0.6947 0.078 Uiso 1 1 calc R
H38C H -0.5423 0.4891 0.7235 0.078 Uiso 1 1 calc R
O2 O -0.2918(3) 0.1937(3) 0.7759(3) 0.0159(10) Uani 1 1 d .
O4 O 0.0246(3) 0.1941(3) 0.4544(3) 0.0183(11) Uani 1 1 d .
O3 O 0.0517(3) 0.3038(2) 0.4816(3) 0.0138(10) Uani 1 1 d .
O7 O 0.0245(3) 0.3037(2) 1.3001(3) 0.0147(10) Uani 1 1 d .
O6 O -0.2649(3) 0.1887(3) 0.9554(3) 0.0161(10) Uani 1 1 d .
O8 O 0.0603(3) 0.1951(2) 1.2740(3) 0.0139(10) Uani 1 1 d .
O1 O -0.2591(3) 0.3035(2) 0.8064(3) 0.0136(10) Uani 1 1 d .
O5 O -0.2921(3) 0.2983(3) 0.9850(3) 0.0149(10) Uani 1 1 d .
O9 O -0.3728(3) 0.4234(2) 0.8842(3) 0.0192(11) Uani 1 1 d .
O12 O 0.1702(4) 0.4625(3) 0.9237(4) 0.0395(15) Uani 1 1 d .
C6W C -0.6488(6) 0.4930(4) 0.6014(6) 0.036(2) Uani 1 1 d .
C34 C -0.2229(6) 0.4581(5) 0.8931(7) 0.040(2) Uani 1 1 d .
H34A H -0.2121 0.4095 0.8850 0.060 Uiso 1 1 calc R
H34B H -0.1982 0.4726 0.9481 0.060 Uiso 1 1 calc R
H34C H -0.1953 0.4837 0.8465 0.060 Uiso 1 1 calc R
C41 C -0.5308(5) 0.0524(5) 0.8960(6) 0.035(2) Uani 1 1 d .
H41A H -0.5318 0.1006 0.9116 0.053 Uiso 1 1 calc R
H41B H -0.5526 0.0252 0.9440 0.053 Uiso 1 1 calc R
H41C H -0.5680 0.0451 0.8456 0.053 Uiso 1 1 calc R
C39 C -0.7093(7) 0.4809(5) 0.5282(6) 0.042(2) Uani 1 1 d .
H39A H -0.7604 0.5107 0.5336 0.064 Uiso 1 1 calc R
H39B H -0.7285 0.4335 0.5286 0.064 Uiso 1 1 calc R
H39C H -0.6790 0.4907 0.4742 0.064 Uiso 1 1 calc R
N4 N 0.1480(7) 0.5499(5) 0.8362(6) 0.057(3) Uani 1 1 d .
C46 C 0.2959(6) 0.5322(6) 0.8746(7) 0.046(3) Uani 1 1 d .
H46A H 0.3134 0.5380 0.8146 0.070 Uiso 1 1 calc R
H46B H 0.3316 0.4966 0.9011 0.070 Uiso 1 1 calc R
H46C H 0.3045 0.5750 0.9056 0.070 Uiso 1 1 calc R
C45 C 0.1942(11) 0.5109(6) 0.8789(8) 0.072(4) Uani 1 1 d .
C47 C 0.0517(6) 0.5353(6) 0.8457(7) 0.049(3) Uani 1 1 d .
H47A H 0.0397 0.4888 0.8266 0.073 Uiso 1 1 calc R
H47B H 0.0181 0.5673 0.8106 0.073 Uiso 1 1 calc R
H47C H 0.0348 0.5402 0.9060 0.073 Uiso 1 1 calc R
C48 C 0.1789(6) 0.6079(4) 0.7850(6) 0.038(2) Uani 1 1 d .
H48A H 0.2082 0.6406 0.8226 0.056 Uiso 1 1 calc R
H48B H 0.1288 0.6299 0.7571 0.056 Uiso 1 1 calc R
H48C H 0.2201 0.5919 0.7413 0.056 Uiso 1 1 calc R

loop_
_atom_site_aniso_label
_atom_site_aniso_U_11
_atom_site_aniso_U_22
_atom_site_aniso_U_33
_atom_site_aniso_U_23
_atom_site_aniso_U_13
_atom_site_aniso_U_12
Zn1 0.0077(4) 0.0135(4) 0.0085(4) -0.0002(3) -0.0005(3) -0.0002(3)
Zn2 0.0080(4) 0.0140(4) 0.0086(4) -0.0001(3) -0.0006(3) 0.0002(3)
C31 0.011(3) 0.018(4) 0.015(3) -0.003(3) 0.005(3) 0.000(3)
C4 0.013(3) 0.024(4) 0.018(4) 0.000(3) 0.002(3) 0.002(3)
C24 0.014(3) 0.014(3) 0.011(3) -0.003(3) -0.002(3) 0.002(3)
C8 0.014(3) 0.015(3) 0.014(3) -0.001(3) 0.000(3) 0.004(3)
C11 0.011(3) 0.022(4) 0.018(4) 0.001(3) 0.005(3) 0.002(3)
C10 0.012(3) 0.017(4) 0.012(3) -0.004(3) 0.004(3) -0.002(3)
C15 0.013(3) 0.016(3) 0.013(3) -0.002(3) 0.003(3) -0.004(3)
C20 0.018(3) 0.027(4) 0.015(3) 0.001(3) -0.006(3) -0.001(3)
C14 0.018(3) 0.028(4) 0.008(3) -0.001(3) 0.005(3) -0.001(3)
C30 0.014(3) 0.032(4) 0.013(3) -0.001(3) -0.004(3) -0.005(3)
C5 0.013(3) 0.037(5) 0.026(4) 0.007(4) -0.001(3) 0.010(3)
C3 0.014(3) 0.011(3) 0.013(3) 0.001(3) -0.001(3) 0.000(3)
O10 0.026(3) 0.015(3) 0.021(3) 0.001(2) -0.002(2) -0.002(2)
C19 0.016(3) 0.014(3) 0.013(3) -0.005(3) 0.000(3) 0.002(3)
C7 0.014(3) 0.025(4) 0.017(4) 0.003(3) 0.003(3) 0.004(3)
C26 0.011(3) 0.016(4) 0.012(3) 0.002(3) 0.002(3) 0.002(3)
C23 0.014(3) 0.021(4) 0.018(4) 0.000(3) -0.004(3) -0.003(3)
C27 0.019(3) 0.022(4) 0.014(3) 0.002(3) -0.002(3) -0.005(3)
C6 0.030(4) 0.038(5) 0.013(4) 0.011(3) 0.001(3) 0.014(4)
C28 0.021(4) 0.041(5) 0.018(4) 0.007(3) -0.002(3) -0.007(3)
C33 0.039(5) 0.018(4) 0.014(4) 0.003(3) -0.008(3) 0.001(3)
C12 0.013(3) 0.034(4) 0.012(3) 0.000(3) -0.001(3) 0.004(3)
C29 0.019(4) 0.046(5) 0.020(4) 0.004(4) -0.001(3) -0.014(4)
C18 0.011(3) 0.014(4) 0.016(3) 0.000(3) -0.005(3) 0.004(3)
C25 0.013(3) 0.016(3) 0.009(3) -0.001(3) 0.002(2) 0.004(3)
C21 0.025(4) 0.036(5) 0.010(3) 0.006(3) 0.002(3) -0.010(3)
N3 0.036(4) 0.031(4) 0.032(4) 0.004(3) -0.009(3) -0.006(3)
C13 0.018(4) 0.034(5) 0.016(4) 0.005(3) -0.005(3) -0.004(3)
C9 0.011(3) 0.010(3) 0.015(3) -0.001(3) 0.003(3) -0.001(3)
C1 0.009(3) 0.019(4) 0.007(3) 0.003(3) -0.001(2) 0.002(3)
C22 0.019(4) 0.035(5) 0.022(4) 0.004(3) -0.001(3) -0.012(3)
C2 0.011(3) 0.024(4) 0.007(3) -0.002(3) 0.002(2) -0.002(3)
C17 0.009(3) 0.025(4) 0.006(3) -0.002(3) 0.003(2) 0.000(3)
C42 0.024(4) 0.022(4) 0.024(4) 0.002(3) 0.002(3) -0.002(3)
C32 0.007(3) 0.017(4) 0.013(3) 0.003(3) 0.002(2) -0.002(3)
C16 0.008(3) 0.023(4) 0.012(3) 0.002(3) -0.003(2) 0.001(3)
N1 0.041(4) 0.011(3) 0.035(4) 0.002(3) -0.016(3) 0.003(3)
C35 0.050(6) 0.031(5) 0.062(7) -0.011(5) -0.012(5) 0.006(5)
C43 0.055(6) 0.026(5) 0.057(7) -0.005(5) -0.014(5) 0.016(5)
C44 0.063(7) 0.024(5) 0.065(7) 0.007(5) -0.024(6) -0.021(5)
C36 0.064(7) 0.020(5) 0.091(9) 0.005(5) -0.047(7) -0.007(5)
N2 0.035(4) 0.032(4) 0.051(5) 0.001(4) 0.000(4) 0.006(3)
C37 0.050(6) 0.032(5) 0.054(6) 0.005(5) 0.026(5) 0.005(4)
O11 0.057(4) 0.035(4) 0.026(3) -0.012(3) 0.002(3) 0.015(3)
C38 0.046(6) 0.048(7) 0.061(7) 0.011(5) -0.008(5) 0.011(5)
O2 0.010(2) 0.025(3) 0.013(2) 0.001(2) 0.0033(18) -0.004(2)
O4 0.018(2) 0.020(3) 0.017(3) -0.001(2) 0.000(2) -0.002(2)
O3 0.013(2) 0.015(3) 0.013(2) 0.0014(19) 0.0037(18) 0.0003(19)
O7 0.013(2) 0.017(3) 0.015(2) -0.006(2) -0.0017(19) 0.0014(19)
O6 0.007(2) 0.027(3) 0.014(2) 0.002(2) -0.0023(18) 0.000(2)
O8 0.010(2) 0.019(3) 0.012(2) -0.0003(19) -0.0016(18) 0.0024(19)
O1 0.009(2) 0.023(3) 0.009(2) -0.005(2) 0.0028(17) 0.0011(19)
O5 0.009(2) 0.025(3) 0.010(2) 0.002(2) 0.0005(18) 0.001(2)
O9 0.023(3) 0.010(2) 0.025(3) -0.002(2) -0.001(2) -0.001(2)
O12 0.054(4) 0.027(3) 0.038(4) 0.013(3) 0.007(3) 0.000(3)
C6W 0.049(6) 0.015(4) 0.045(5) 0.003(4) 0.019(4) 0.000(4)
C34 0.028(5) 0.035(5) 0.057(6) -0.011(5) 0.000(4) -0.006(4)
C41 0.029(5) 0.032(5) 0.046(5) 0.006(4) 0.006(4) -0.010(4)
C39 0.050(6) 0.035(5) 0.042(6) 0.005(4) -0.008(5) -0.003(4)
N4 0.088(7) 0.039(5) 0.042(5) 0.003(4) 0.020(5) 0.003(5)
C46 0.038(5) 0.064(7) 0.037(5) 0.015(5) 0.006(4) -0.009(5)
C45 0.132(13) 0.042(7) 0.041(7) -0.016(6) -0.006(7) 0.026(8)
C47 0.037(5) 0.048(6) 0.062(7) -0.013(5) 0.018(5) 0.016(5)
C48 0.048(6) 0.022(5) 0.042(5) 0.002(4) 0.017(4) 0.000(4)

loop_
_atom_type_symbol
_atom_type_description
_atom_type_scat_dispersion_real
_atom_type_scat_dispersion_imag
_atom_type_scat_source
C C 0.0033 0.0016 'International Tables Vol C Tables 4.2.6.8 and 6.1.1.4'
H H 0.0000 0.0000 'International Tables Vol C Tables 4.2.6.8 and 6.1.1.4'
N N 0.0061 0.0033 'International Tables Vol C Tables 4.2.6.8 and 6.1.1.4'
O O 0.0106 0.0060 'International Tables Vol C Tables 4.2.6.8 and 6.1.1.4'
Zn Zn 0.2839 1.4301 'International Tables Vol C Tables 4.2.6.8 and 6.1.1.4'

loop_
_geom_angle_atom_site_label_1
_geom_angle_atom_site_label_2
_geom_angle_atom_site_label_3
_geom_angle
_geom_angle_site_symmetry_1
_geom_angle_site_symmetry_3
O9 Zn1 O5 105.1(2) . .
O9 Zn1 O1 105.1(2) . .
O5 Zn1 O1 87.71(18) . .
O9 Zn1 O8 100.4(2) . 4_565
O5 Zn1 O8 154.5(2) . 4_565
O1 Zn1 O8 86.46(18) . 4_565
O9 Zn1 O4 96.9(2) . 4_566
O5 Zn1 O4 87.76(18) . 4_566
O1 Zn1 O4 158.0(2) . 4_566
O8 Zn1 O4 88.44(19) 4_565 4_566
O9 Zn1 Zn2 175.41(15) . .
O5 Zn1 Zn2 76.88(14) . .
O1 Zn1 Zn2 79.03(14) . .
O8 Zn1 Zn2 77.62(14) 4_565 .
O4 Zn1 Zn2 79.02(14) 4_566 .
O10 Zn2 O2 102.5(2) . .
O10 Zn2 O6 100.9(2) . .
O2 Zn2 O6 87.84(19) . .
O10 Zn2 O3 101.5(2) . 4_566
O2 Zn2 O3 156.0(2) . 4_566
O6 Zn2 O3 87.76(19) . 4_566
O10 Zn2 O7 100.3(2) . 4_565
O2 Zn2 O7 87.42(19) . 4_565
O6 Zn2 O7 158.8(2) . 4_565
O3 Zn2 O7 88.22(19) 4_566 4_565
O10 Zn2 Zn1 178.75(16) . .
O2 Zn2 Zn1 78.47(15) . .
O6 Zn2 Zn1 79.82(15) . .
O3 Zn2 Zn1 77.52(14) 4_566 .
O7 Zn2 Zn1 79.00(14) 4_565 .
C18 C31 C30 123.7(6) . .
C18 C31 C26 117.8(6) . .
C30 C31 C26 118.5(6) . .
C5 C4 C3 121.1(7) . .
C5 C4 H4 119.4 . .
C3 C4 H4 119.4 . .
C25 C24 C23 121.3(6) . .
C25 C24 C19 119.0(6) . .
C23 C24 C19 119.7(6) . .
C9 C8 C7 123.1(6) . .
C9 C8 C3 118.2(6) . .
C7 C8 C3 118.7(6) . .
C12 C11 C10 120.2(6) . .
C12 C11 H11 119.9 . .
C10 C11 H11 119.9 . .
C9 C10 C11 121.3(6) . .
C9 C10 C15 119.8(6) . .
C11 C10 C15 118.9(6) . .
C2 C15 C14 122.7(6) . .
C2 C15 C10 119.1(6) . .
C14 C15 C10 118.2(6) . .
C21 C20 C19 119.9(6) . .
C21 C20 H20 120.0 . .
C19 C20 H20 120.0 . .
C13 C14 C15 121.9(7) . .
C13 C14 H14 119.0 . .
C15 C14 H14 119.0 . .
C29 C30 C31 120.6(6) . .
C29 C30 H30 119.7 . .
C31 C30 H30 119.7 . .
C4 C5 C6 121.1(7) . .
C4 C5 H5 119.4 . .
C6 C5 H5 119.4 . .
C2 C3 C4 123.2(6) . .
C2 C3 C8 118.9(6) . .
C4 C3 C8 117.9(6) . .
C42 O10 Zn2 133.2(5) . .
C18 C19 C24 120.3(6) . .
C18 C19 C20 121.5(6) . .
C24 C19 C20 118.2(6) . .
C6 C7 C8 120.7(7) . .
C6 C7 H7 119.6 . .
C8 C7 H7 119.6 . .
C25 C26 C31 120.3(6) . .
C25 C26 C27 121.4(6) . .
C31 C26 C27 118.2(6) . .
C22 C23 C24 120.8(6) . .
C22 C23 H23 119.6 . .
C24 C23 H23 119.6 . .
C28 C27 C26 121.1(6) . .
C28 C27 H27 119.5 . .
C26 C27 H27 119.5 . .
C7 C6 C5 120.3(7) . .
C7 C6 H6 119.8 . .
C5 C6 H6 119.8 . .
C27 C28 C29 120.7(7) . .
C27 C28 H28 119.7 . .
C29 C28 H28 119.7 . .
O9 C33 N1 120.6(8) . .
O9 C33 C34 120.6(7) . .
N1 C33 C34 118.8(7) . .
C11 C12 C13 120.6(6) . .
C11 C12 H12 119.7 . .
C13 C12 H12 119.7 . .
C30 C29 C28 120.8(7) . .
C30 C29 H29 119.6 . .
C28 C29 H29 119.6 . .
C19 C18 C31 122.2(6) . .
C19 C18 C17 119.2(6) . .
C31 C18 C17 118.6(6) . .
C24 C25 C26 120.3(6) . .
C24 C25 C32 120.1(6) . .
C26 C25 C32 119.5(6) . .
C20 C21 C22 121.3(7) . .
C20 C21 H21 119.4 . .
C22 C21 H21 119.4 . .
C42 N3 C44 124.9(8) . .
C42 N3 C43 118.8(7) . .
C44 N3 C43 115.6(8) . .
C14 C13 C12 120.0(7) . .
C14 C13 H13 120.0 . .
C12 C13 H13 120.0 . .
C10 C9 C8 121.5(6) . .
C10 C9 C16 120.0(6) . .
C8 C9 C16 118.4(6) . .
O2 C1 O1 126.9(6) . .
O2 C1 C2 116.7(6) . .
O1 C1 C2 116.4(6) . .
C23 C22 C21 120.1(7) . .
C23 C22 H22 120.0 . .
C21 C22 H22 120.0 . .
C15 C2 C3 122.5(6) . .
C15 C2 C1 119.5(6) . .
C3 C2 C1 118.0(6) . .
O6 C17 O5 126.3(6) . .
O6 C17 C18 117.1(6) . .
O5 C17 C18 116.5(6) . .
O10 C42 N3 119.9(7) . .
O10 C42 C41 122.0(7) . .
N3 C42 C41 118.1(7) . .
O7 C32 O8 125.9(6) . .
O7 C32 C25 117.2(6) . .
O8 C32 C25 116.9(6) . .
O4 C16 O3 126.4(6) . .
O4 C16 C9 117.4(6) . .
O3 C16 C9 116.3(6) . .
C33 N1 C36 123.8(8) . .
C33 N1 C35 118.8(7) . .
C36 N1 C35 117.3(8) . .
N1 C35 H35A 109.5 . .
N1 C35 H35B 109.5 . .
H35A C35 H35B 109.5 . .
N1 C35 H35C 109.5 . .
H35A C35 H35C 109.5 . .
H35B C35 H35C 109.5 . .
N3 C43 H43A 109.5 . .
N3 C43 H43B 109.5 . .
H43A C43 H43B 109.5 . .
N3 C43 H43C 109.5 . .
H43A C43 H43C 109.5 . .
H43B C43 H43C 109.5 . .
N3 C44 H44A 109.5 . .
N3 C44 H44B 109.5 . .
H44A C44 H44B 109.5 . .
N3 C44 H44C 109.5 . .
H44A C44 H44C 109.5 . .
H44B C44 H44C 109.5 . .
N1 C36 H36A 109.5 . .
N1 C36 H36B 109.5 . .
H36A C36 H36B 109.5 . .
N1 C36 H36C 109.5 . .
H36A C36 H36C 109.5 . .
H36B C36 H36C 109.5 . .
C6W N2 C38 120.6(9) . .
C6W N2 C37 123.1(9) . .
C38 N2 C37 116.1(8) . .
N2 C37 H37A 109.5 . .
N2 C37 H37B 109.5 . .
H37A C37 H37B 109.5 . .
N2 C37 H37C 109.5 . .
H37A C37 H37C 109.5 . .
H37B C37 H37C 109.5 . .
N2 C38 H38A 109.5 . .
N2 C38 H38B 109.5 . .
H38A C38 H38B 109.5 . .
N2 C38 H38C 109.5 . .
H38A C38 H38C 109.5 . .
H38B C38 H38C 109.5 . .
C1 O2 Zn2 125.0(4) . .
C16 O4 Zn1 123.2(4) . 4_665
C16 O3 Zn2 126.0(4) . 4_665
C32 O7 Zn2 123.5(4) . 4_666
C17 O6 Zn2 123.2(4) . .
C32 O8 Zn1 126.0(4) . 4_666
C1 O1 Zn1 123.5(4) . .
C17 O5 Zn1 126.2(4) . .
C33 O9 Zn1 136.1(5) . .
O11 C6W N2 120.5(9) . .
O11 C6W C39 121.4(9) . .
N2 C6W C39 118.0(9) . .
C33 C34 H34A 109.5 . .
C33 C34 H34B 109.5 . .
H34A C34 H34B 109.5 . .
C33 C34 H34C 109.5 . .
H34A C34 H34C 109.5 . .
H34B C34 H34C 109.5 . .
C42 C41 H41A 109.5 . .
C42 C41 H41B 109.5 . .
H41A C41 H41B 109.5 . .
C42 C41 H41C 109.5 . .
H41A C41 H41C 109.5 . .
H41B C41 H41C 109.5 . .
C6W C39 H39A 109.5 . .
C6W C39 H39B 109.5 . .
H39A C39 H39B 109.5 . .
C6W C39 H39C 109.5 . .
H39A C39 H39C 109.5 . .
H39B C39 H39C 109.5 . .
C45 N4 C48 126.2(12) . .
C45 N4 C47 112.7(11) . .
C48 N4 C47 121.0(9) . .
C45 C46 H46A 109.5 . .
C45 C46 H46B 109.5 . .
H46A C46 H46B 109.5 . .
C45 C46 H46C 109.5 . .
H46A C46 H46C 109.5 . .
H46B C46 H46C 109.5 . .
O12 C45 N4 127.8(16) . .
O12 C45 C46 120.7(11) . .
N4 C45 C46 111.5(12) . .
N4 C47 H47A 109.5 . .
N4 C47 H47B 109.5 . .
H47A C47 H47B 109.5 . .
N4 C47 H47C 109.5 . .
H47A C47 H47C 109.5 . .
H47B C47 H47C 109.5 . .
N4 C48 H48A 109.5 . .
N4 C48 H48B 109.5 . .
H48A C48 H48B 109.5 . .
N4 C48 H48C 109.5 . .
H48A C48 H48C 109.5 . .
H48B C48 H48C 109.5 . .

loop_
_geom_bond_atom_site_label_1
_geom_bond_atom_site_label_2
_geom_bond_distance
_geom_bond_site_symmetry_2
Zn1 O9 1.952(5) .
Zn1 O5 2.042(4) .
Zn1 O1 2.045(4) .
Zn1 O8 2.049(4) 4_565
Zn1 O4 2.060(5) 4_566
Zn1 Zn2 2.9788(11) .
Zn2 O10 1.982(5) .
Zn2 O2 2.040(5) .
Zn2 O6 2.041(4) .
Zn2 O3 2.050(5) 4_566
Zn2 O7 2.059(4) 4_565
C31 C18 1.409(10) .
C31 C30 1.429(10) .
C31 C26 1.442(9) .
C4 C5 1.350(10) .
C4 C3 1.431(9) .
C4 H4 0.9500 .
C24 C25 1.417(9) .
C24 C23 1.419(10) .
C24 C19 1.426(9) .
C8 C9 1.423(9) .
C8 C7 1.423(10) .
C8 C3 1.444(10) .
C11 C12 1.364(10) .
C11 C10 1.434(9) .
C11 H11 0.9500 .
C10 C9 1.390(10) .
C10 C15 1.435(9) .
C15 C2 1.381(9) .
C15 C14 1.425(10) .
C20 C21 1.363(10) .
C20 C19 1.441(10) .
C20 H20 0.9500 .
C14 C13 1.343(10) .
C14 H14 0.9500 .
C30 C29 1.363(11) .
C30 H30 0.9500 .
C5 C6 1.407(11) .
C5 H5 0.9500 .
C3 C2 1.406(9) .
O10 C42 1.250(9) .
C19 C18 1.388(10) .
C7 C6 1.370(10) .
C7 H7 0.9500 .
C26 C25 1.417(9) .
C26 C27 1.443(10) .
C23 C22 1.356(11) .
C23 H23 0.9500 .
C27 C28 1.342(10) .
C27 H27 0.9500 .
C6 H6 0.9500 .
C28 C29 1.423(11) .
C28 H28 0.9500 .
C33 O9 1.247(9) .
C33 N1 1.340(10) .
C33 C34 1.504(12) .
C12 C13 1.438(10) .
C12 H12 0.9500 .
C29 H29 0.9500 .
C18 C17 1.516(9) .
C25 C32 1.491(9) .
C21 C22 1.423(10) .
C21 H21 0.9500 .
N3 C42 1.332(11) .
N3 C44 1.457(11) .
N3 C43 1.480(12) .
C13 H13 0.9500 .
C9 C16 1.502(9) .
C1 O2 1.268(8) .
C1 O1 1.270(8) .
C1 C2 1.519(9) .
C22 H22 0.9500 .
C17 O6 1.258(8) .
C17 O5 1.260(8) .
C42 C41 1.495(11) .
C32 O7 1.259(8) .
C32 O8 1.263(8) .
C16 O4 1.249(9) .
C16 O3 1.262(8) .
N1 C36 1.438(11) .
N1 C35 1.445(12) .
C35 H35A 0.9800 .
C35 H35B 0.9800 .
C35 H35C 0.9800 .
C43 H43A 0.9800 .
C43 H43B 0.9800 .
C43 H43C 0.9800 .
C44 H44A 0.9800 .
C44 H44B 0.9800 .
C44 H44C 0.9800 .
C36 H36A 0.9800 .
C36 H36B 0.9800 .
C36 H36C 0.9800 .
N2 C6W 1.331(12) .
N2 C38 1.468(13) .
N2 C37 1.469(12) .
C37 H37A 0.9800 .
C37 H37B 0.9800 .
C37 H37C 0.9800 .
O11 C6W 1.240(11) .
C38 H38A 0.9800 .
C38 H38B 0.9800 .
C38 H38C 0.9800 .
O4 Zn1 2.060(5) 4_665
O3 Zn2 2.050(5) 4_665
O7 Zn2 2.059(4) 4_666
O8 Zn1 2.049(4) 4_666
O12 C45 1.238(15) .
C6W C39 1.487(14) .
C34 H34A 0.9800 .
C34 H34B 0.9800 .
C34 H34C 0.9800 .
C41 H41A 0.9800 .
C41 H41B 0.9800 .
C41 H41C 0.9800 .
C39 H39A 0.9800 .
C39 H39B 0.9800 .
C39 H39C 0.9800 .
N4 C45 1.238(16) .
N4 C48 1.471(12) .
N4 C47 1.506(14) .
C46 C45 1.610(19) .
C46 H46A 0.9800 .
C46 H46B 0.9800 .
C46 H46C 0.9800 .
C47 H47A 0.9800 .
C47 H47B 0.9800 .
C47 H47C 0.9800 .
C48 H48A 0.9800 .
C48 H48B 0.9800 .
C48 H48C 0.9800 .

loop_
_geom_torsion_atom_site_label_1
_geom_torsion_atom_site_label_2
_geom_torsion_atom_site_label_3
_geom_torsion_atom_site_label_4
_geom_torsion
_geom_torsion_site_symmetry_1
_geom_torsion_site_symmetry_4
O9 Zn1 Zn2 O10 -8(7) . .
O5 Zn1 Zn2 O10 109(7) . .
O1 Zn1 Zn2 O10 -161(7) . .
O8 Zn1 Zn2 O10 -72(7) 4_565 .
O4 Zn1 Zn2 O10 19(7) 4_566 .
O9 Zn1 Zn2 O2 135(2) . .
O5 Zn1 Zn2 O2 -108.23(19) . .
O1 Zn1 Zn2 O2 -18.03(18) . .
O8 Zn1 Zn2 O2 70.71(19) 4_565 .
O4 Zn1 Zn2 O2 161.52(19) 4_566 .
O9 Zn1 Zn2 O6 -135(2) . .
O5 Zn1 Zn2 O6 -18.37(19) . .
O1 Zn1 Zn2 O6 71.82(18) . .
O8 Zn1 Zn2 O6 160.57(19) 4_565 .
O4 Zn1 Zn2 O6 -108.62(19) 4_566 .
O9 Zn1 Zn2 O3 -45(2) . 4_566
O5 Zn1 Zn2 O3 71.57(18) . 4_566
O1 Zn1 Zn2 O3 161.77(18) . 4_566
O8 Zn1 Zn2 O3 -109.49(19) 4_565 4_566
O4 Zn1 Zn2 O3 -18.68(18) 4_566 4_566
O9 Zn1 Zn2 O7 46(2) . 4_565
O5 Zn1 Zn2 O7 162.18(19) . 4_565
O1 Zn1 Zn2 O7 -107.62(18) . 4_565
O8 Zn1 Zn2 O7 -18.88(19) 4_565 4_565
O4 Zn1 Zn2 O7 71.93(19) 4_566 4_565
C12 C11 C10 C9 179.7(7) . .
C12 C11 C10 C15 1.2(11) . .
C9 C10 C15 C2 -0.6(10) . .
C11 C10 C15 C2 177.9(7) . .
C9 C10 C15 C14 178.0(7) . .
C11 C10 C15 C14 -3.5(10) . .
C2 C15 C14 C13 -178.9(7) . .
C10 C15 C14 C13 2.6(11) . .
C18 C31 C30 C29 -177.4(8) . .
C26 C31 C30 C29 1.0(11) . .
C3 C4 C5 C6 3.0(13) . .
C5 C4 C3 C2 179.7(7) . .
C5 C4 C3 C8 -0.2(11) . .
C9 C8 C3 C2 -0.7(10) . .
C7 C8 C3 C2 178.4(7) . .
C9 C8 C3 C4 179.3(6) . .
C7 C8 C3 C4 -1.7(10) . .
O2 Zn2 O10 C42 -125.5(7) . .
O6 Zn2 O10 C42 144.3(7) . .
O3 Zn2 O10 C42 54.3(7) 4_566 .
O7 Zn2 O10 C42 -35.9(7) 4_565 .
Zn1 Zn2 O10 C42 17(8) . .
C25 C24 C19 C18 1.3(10) . .
C23 C24 C19 C18 179.0(7) . .
C25 C24 C19 C20 -179.4(6) . .
C23 C24 C19 C20 -1.7(10) . .
C21 C20 C19 C18 -178.3(7) . .
C21 C20 C19 C24 2.4(11) . .
C9 C8 C7 C6 179.9(7) . .
C3 C8 C7 C6 0.8(11) . .
C18 C31 C26 C25 1.2(10) . .
C30 C31 C26 C25 -177.3(7) . .
C18 C31 C26 C27 177.6(6) . .
C30 C31 C26 C27 -0.8(10) . .
C25 C24 C23 C22 178.1(7) . .
C19 C24 C23 C22 0.4(11) . .
C25 C26 C27 C28 177.7(7) . .
C31 C26 C27 C28 1.2(11) . .
C8 C7 C6 C5 1.9(13) . .
C4 C5 C6 C7 -3.9(13) . .
C26 C27 C28 C29 -1.8(13) . .
C10 C11 C12 C13 2.1(12) . .
C31 C30 C29 C28 -1.5(13) . .
C27 C28 C29 C30 1.9(14) . .
C24 C19 C18 C31 -1.9(11) . .
C20 C19 C18 C31 178.8(7) . .
C24 C19 C18 C17 177.6(6) . .
C20 C19 C18 C17 -1.7(10) . .
C30 C31 C18 C19 179.1(7) . .
C26 C31 C18 C19 0.7(10) . .
C30 C31 C18 C17 -0.5(10) . .
C26 C31 C18 C17 -178.8(6) . .
C23 C24 C25 C26 -177.1(7) . .
C19 C24 C25 C26 0.5(10) . .
C23 C24 C25 C32 3.8(10) . .
C19 C24 C25 C32 -178.5(6) . .
C31 C26 C25 C24 -1.8(10) . .
C27 C26 C25 C24 -178.1(7) . .
C31 C26 C25 C32 177.3(6) . .
C27 C26 C25 C32 0.9(10) . .
C19 C20 C21 C22 -1.9(12) . .
C15 C14 C13 C12 0.7(12) . .
C11 C12 C13 C14 -3.1(12) . .
C11 C10 C9 C8 -178.2(7) . .
C15 C10 C9 C8 0.2(10) . .
C11 C10 C9 C16 1.5(10) . .
C15 C10 C9 C16 179.9(6) . .
C7 C8 C9 C10 -178.6(7) . .
C3 C8 C9 C10 0.4(10) . .
C7 C8 C9 C16 1.7(10) . .
C3 C8 C9 C16 -179.3(6) . .
C24 C23 C22 C21 0.2(12) . .
C20 C21 C22 C23 0.6(13) . .
C14 C15 C2 C3 -178.2(7) . .
C10 C15 C2 C3 0.3(11) . .
C14 C15 C2 C1 1.3(11) . .
C10 C15 C2 C1 179.8(6) . .
C4 C3 C2 C15 -179.6(7) . .
C8 C3 C2 C15 0.3(11) . .
C4 C3 C2 C1 0.9(10) . .
C8 C3 C2 C1 -179.2(6) . .
O2 C1 C2 C15 -81.8(8) . .
O1 C1 C2 C15 98.2(8) . .
O2 C1 C2 C3 97.7(8) . .
O1 C1 C2 C3 -82.2(8) . .
C19 C18 C17 O6 106.6(8) . .
C31 C18 C17 O6 -73.9(8) . .
C19 C18 C17 O5 -74.5(8) . .
C31 C18 C17 O5 105.0(7) . .
Zn2 O10 C42 N3 163.4(6) . .
Zn2 O10 C42 C41 -15.7(12) . .
C44 N3 C42 O10 175.9(8) . .
C43 N3 C42 O10 5.7(12) . .
C44 N3 C42 C41 -5.0(13) . .
C43 N3 C42 C41 -175.2(8) . .
C24 C25 C32 O7 75.5(8) . .
C26 C25 C32 O7 -103.5(8) . .
C24 C25 C32 O8 -106.4(7) . .
C26 C25 C32 O8 74.5(8) . .
C10 C9 C16 O4 80.4(8) . .
C8 C9 C16 O4 -99.9(8) . .
C10 C9 C16 O3 -100.1(8) . .
C8 C9 C16 O3 79.6(8) . .
O9 C33 N1 C36 -179.9(9) . .
C34 C33 N1 C36 1.8(13) . .
O9 C33 N1 C35 -3.7(12) . .
C34 C33 N1 C35 178.0(8) . .
O1 C1 O2 Zn2 -12.1(9) . .
C2 C1 O2 Zn2 168.0(4) . .
O10 Zn2 O2 C1 -159.3(5) . .
O6 Zn2 O2 C1 -58.5(5) . .
O3 Zn2 O2 C1 21.0(8) 4_566 .
O7 Zn2 O2 C1 100.8(5) 4_565 .
Zn1 Zn2 O2 C1 21.5(5) . .
O3 C16 O4 Zn1 17.8(9) . 4_665
C9 C16 O4 Zn1 -162.6(4) . 4_665
O4 C16 O3 Zn2 11.8(9) . 4_665
C9 C16 O3 Zn2 -167.7(4) . 4_665
O8 C32 O7 Zn2 16.0(9) . 4_666
C25 C32 O7 Zn2 -166.1(4) . 4_666
O5 C17 O6 Zn2 -10.6(9) . .
C18 C17 O6 Zn2 168.2(4) . .
O10 Zn2 O6 C17 -157.9(5) . .
O2 Zn2 O6 C17 99.8(5) . .
O3 Zn2 O6 C17 -56.6(5) 4_566 .
O7 Zn2 O6 C17 22.6(9) 4_565 .
Zn1 Zn2 O6 C17 21.1(5) . .
O7 C32 O8 Zn1 14.1(9) . 4_666
C25 C32 O8 Zn1 -163.8(4) . 4_666
O2 C1 O1 Zn1 -16.1(9) . .
C2 C1 O1 Zn1 163.8(4) . .
O9 Zn1 O1 C1 -154.7(5) . .
O5 Zn1 O1 C1 100.2(5) . .
O8 Zn1 O1 C1 -54.9(5) 4_565 .
O4 Zn1 O1 C1 22.0(8) 4_566 .
Zn2 Zn1 O1 C1 23.2(4) . .
O6 C17 O5 Zn1 -18.8(10) . .
C18 C17 O5 Zn1 162.4(4) . .
O9 Zn1 O5 C17 -159.1(5) . .
O1 Zn1 O5 C17 -54.1(5) . .
O8 Zn1 O5 C17 22.7(8) 4_565 .
O4 Zn1 O5 C17 104.4(5) 4_566 .
Zn2 Zn1 O5 C17 25.1(5) . .
N1 C33 O9 Zn1 -170.6(5) . .
C34 C33 O9 Zn1 7.7(12) . .
O5 Zn1 O9 C33 48.8(7) . .
O1 Zn1 O9 C33 -42.9(7) . .
O8 Zn1 O9 C33 -132.0(7) 4_565 .
O4 Zn1 O9 C33 138.4(7) 4_566 .
Zn2 Zn1 O9 C33 164.4(16) . .
C38 N2 C6W O11 0.2(14) . .
C37 N2 C6W O11 -174.9(9) . .
C38 N2 C6W C39 179.6(9) . .
C37 N2 C6W C39 4.5(13) . .
C48 N4 C45 O12 178.7(10) . .
C47 N4 C45 O12 2.5(17) . .
C48 N4 C45 C46 1.5(15) . .
C47 N4 C45 C46 -174.6(8) . .
